data_7703538
loop_
_publ_author_name
'Dutta, Debarpan'
'Kundu, Suman'
'Weyherm\"uller, Thomas'
'Ghosh, Prasanta'

_publ_section_title
;
 Metal promoted conversion of aromatic amines to ortho-phenylenediimine
 derivatives by a radical coupling path.
;
_journal_issue 16
_journal_name_full 'Dalton transactions (Cambridge, England : 2003)'
_journal_page_first 5015
_journal_page_last 5019
_journal_paper_doi 10.1039/d0dt00089b
_journal_volume 49
_journal_year 2020
_chemical_formula_moiety 'C37 H31 Cl2 N2 O P Ru S, H2 O'
_chemical_formula_sum 'C37 H33 Cl2 N2 O2 P Ru S'
_chemical_formula_weight 772.65
_space_group_crystal_system triclinic
_space_group_IT_number 2
_space_group_name_Hall '-P 1'
_space_group_name_H-M_alt 'P -1'
_atom_sites_solution_hydrogens mixed
_atom_sites_solution_primary heavy
_atom_sites_solution_secondary difmap
_audit_creation_method SHELXL-2018/3
_audit_update_record
;
2020-01-03 deposited with the CCDC.	2020-02-18 downloaded from the CCDC.
;
_cell_angle_alpha 83.920(3)
_cell_angle_beta 83.224(3)
_cell_angle_gamma 68.376(3)
_cell_formula_units_Z 2
_cell_length_a 10.7982(6)
_cell_length_b 11.8469(7)
_cell_length_c 14.5710(8)
_cell_measurement_reflns_used 4184
_cell_measurement_temperature 293(2)
_cell_measurement_theta_max 28.43
_cell_measurement_theta_min 2.82
_cell_volume 1716.77(17)
_computing_cell_refinement 'Bruker SAINT'
_computing_data_collection 'Bruker APEX2'
_computing_data_reduction 'Bruker SAINT'
_computing_structure_refinement 'SHELXL-2018/3 (Sheldrick, 2018)'
_computing_structure_solution 'SHELXS-97 (Sheldrick 2008)'
_diffrn_ambient_temperature 293(2)
_diffrn_measured_fraction_theta_full 0.970
_diffrn_measured_fraction_theta_max 0.974
_diffrn_measurement_device_type 'Bruker APEX-II CCD'
_diffrn_measurement_method '\f and \w scans'
_diffrn_radiation_type MoK\a
_diffrn_radiation_wavelength 0.71073
_diffrn_reflns_av_R_equivalents 0.0748
_diffrn_reflns_av_unetI/netI 0.0845
_diffrn_reflns_Laue_measured_fraction_full 0.970
_diffrn_reflns_Laue_measured_fraction_max 0.974
_diffrn_reflns_limit_h_max 14
_diffrn_reflns_limit_h_min -14
_diffrn_reflns_limit_k_max 15
_diffrn_reflns_limit_k_min -14
_diffrn_reflns_limit_l_max 18
_diffrn_reflns_limit_l_min -18
_diffrn_reflns_number 12621
_diffrn_reflns_point_group_measured_fraction_full 0.970
_diffrn_reflns_point_group_measured_fraction_max 0.974
_diffrn_reflns_theta_full 25.242
_diffrn_reflns_theta_max 27.499
_diffrn_reflns_theta_min 3.270
_exptl_absorpt_coefficient_mu 0.756
_exptl_absorpt_correction_T_max 0.898
_exptl_absorpt_correction_T_min 0.787
_exptl_absorpt_correction_type multi-scan
_exptl_crystal_colour 'dark red'
_exptl_crystal_density_diffrn 1.495
_exptl_crystal_description parallelepiped
_exptl_crystal_F_000 788
_exptl_crystal_size_max 0.350
_exptl_crystal_size_mid 0.260
_exptl_crystal_size_min 0.140
_refine_diff_density_max 1.408
_refine_diff_density_min -1.173
_refine_diff_density_rms 0.109
_refine_ls_extinction_method none
_refine_ls_goodness_of_fit_ref 1.087
_refine_ls_hydrogen_treatment mixed
_refine_ls_matrix_type full
_refine_ls_number_parameters 422
_refine_ls_number_reflns 7682
_refine_ls_number_restraints 47
_refine_ls_restrained_S_all 1.097
_refine_ls_R_factor_all 0.0974
_refine_ls_R_factor_gt 0.0601
_refine_ls_shift/su_max 0.001
_refine_ls_shift/su_mean 0.000
_refine_ls_structure_factor_coef Fsqd
_refine_ls_weighting_details 'w=1/[\s^2^(Fo^2^)+(0.0344P)^2^+4.8895P] where P=(Fo^2^+2Fc^2^)/3'
_refine_ls_weighting_scheme calc
_refine_ls_wR_factor_gt 0.1218
_refine_ls_wR_factor_ref 0.1419
_reflns_Friedel_coverage 0.000
_reflns_number_gt 5546
_reflns_number_total 7682
_reflns_threshold_expression 'I > 2\s(I)'
_cod_data_source_file d0dt00089b2.cif
_cod_data_source_block 2
_cod_depositor_comments 'Adding full bibliography for 7703537--7703539.cif.'
_cod_database_code 7703538
_shelx_shelxl_version_number 2018/3
_shelx_space_group_comment
;
The symmetry employed for this shelxl refinement is uniquely defined
by the following loop, which should always be used as a source of
symmetry information in preference to the above space-group names.
They are only intended as comments.
;
_shelx_estimated_absorpt_t_min 0.778
_shelx_estimated_absorpt_t_max 0.902

loop_
_space_group_symop_operation_xyz
'x, y, z'
'-x, -y, -z'

loop_
_atom_site_label
_atom_site_type_symbol
_atom_site_fract_x
_atom_site_fract_y
_atom_site_fract_z
_atom_site_U_iso_or_equiv
_atom_site_adp_type
_atom_site_occupancy
_atom_site_site_symmetry_order
_atom_site_calc_flag
_atom_site_refinement_flags_posn
_atom_site_refinement_flags_adp
_atom_site_refinement_flags_occupancy
_atom_site_disorder_assembly
_atom_site_disorder_group
C1 C 0.2537(5) 0.8125(4) 0.5774(3) 0.0261(10) Uani 1 1 d . . . . .
Cl1 Cl 0.50071(14) 0.96907(11) 0.71939(10) 0.0398(3) Uani 1 1 d D . . . .
N1 N 0.3542(4) 0.8449(4) 0.5901(3) 0.0285(9) Uani 1 1 d . . . . .
H1 H 0.394926 0.876134 0.546424 0.034 Uiso 1 1 calc R U . . .
O1 O 0.2282(4) 0.9181(4) 0.4335(3) 0.0453(10) Uani 1 1 d . . . . .
P1 P 0.61188(12) 0.66645(11) 0.68513(8) 0.0246(3) Uani 1 1 d . . . . .
Ru1 Ru 0.40274(4) 0.81390(3) 0.72169(3) 0.02413(12) Uani 1 1 d . . . . .
S1 S 0.42587(13) 0.73987(12) 0.87819(9) 0.0335(3) Uani 1 1 d . . . . .
C2 C 0.1823(5) 0.8473(5) 0.4956(4) 0.0346(12) Uani 1 1 d . . . . .
Cl2 Cl 0.18589(13) 0.96999(12) 0.76084(10) 0.0408(3) Uani 1 1 d D . . . .
N2 N 0.3001(4) 0.7056(4) 0.7213(3) 0.0266(8) Uani 1 1 d . . . . .
C3 C 0.0769(6) 0.8119(5) 0.4911(4) 0.0445(14) Uani 1 1 d . . . . .
H3 H 0.030079 0.833185 0.438390 0.053 Uiso 1 1 calc R U . . .
C4 C 0.0383(6) 0.7428(5) 0.5664(5) 0.0467(15) Uani 1 1 d . . . . .
H4 H -0.035790 0.722082 0.562251 0.056 Uiso 1 1 calc R U . . .
C5 C 0.1040(5) 0.7052(5) 0.6447(4) 0.0384(12) Uani 1 1 d . . . . .
H5 H 0.075223 0.659988 0.692698 0.046 Uiso 1 1 calc R U . . .
C6 C 0.2168(5) 0.7361(4) 0.6513(3) 0.0288(10) Uani 1 1 d . . . . .
C7 C 0.3012(5) 0.6193(4) 0.7940(4) 0.0301(11) Uani 1 1 d . . . . .
C12 C 0.3475(5) 0.6316(5) 0.8774(4) 0.0343(12) Uani 1 1 d . . . . .
C11 C 0.3497(6) 0.5506(6) 0.9533(4) 0.0493(16) Uani 1 1 d . . . . .
H11 H 0.373737 0.563585 1.009408 0.059 Uiso 1 1 calc R U . . .
C10 C 0.3165(6) 0.4516(6) 0.9460(5) 0.0580(19) Uani 1 1 d . . . . .
H10 H 0.318176 0.396982 0.997073 0.070 Uiso 1 1 calc R U . . .
C9 C 0.2803(6) 0.4323(6) 0.8623(5) 0.0558(18) Uani 1 1 d . . . . .
H9 H 0.261689 0.362742 0.856795 0.067 Uiso 1 1 calc R U . . .
C8 C 0.2718(5) 0.5156(5) 0.7872(4) 0.0372(12) Uani 1 1 d . . . . .
H8 H 0.246264 0.502359 0.731752 0.045 Uiso 1 1 calc R U . . .
C13 C 0.3265(6) 0.8367(5) 0.9678(4) 0.0434(14) Uani 1 1 d . U . . .
C14 C 0.3915(9) 0.8906(6) 1.0126(5) 0.0610(18) Uani 1 1 d . U . . .
H14 H 0.480742 0.879638 0.995453 0.073 Uiso 1 1 calc R U . . .
C15 C 0.3197(11) 0.9637(7) 1.0861(5) 0.074(2) Uani 1 1 d . U . . .
H15 H 0.361484 1.001292 1.118358 0.089 Uiso 1 1 calc R U . . .
C16 C 0.1910(11) 0.9785(7) 1.1087(5) 0.079(3) Uani 1 1 d . U . . .
H16 H 0.144008 1.029061 1.155626 0.094 Uiso 1 1 calc R U . . .
C17 C 0.1270(9) 0.9232(8) 1.0664(6) 0.083(3) Uani 1 1 d . U . . .
H17 H 0.039042 0.931825 1.086192 0.099 Uiso 1 1 calc R U . . .
C18 C 0.1946(7) 0.8526(7) 0.9923(5) 0.066(2) Uani 1 1 d . U . . .
H18 H 0.150871 0.816884 0.960012 0.079 Uiso 1 1 calc R U . . .
C19 C 0.1612(7) 0.9613(7) 0.3499(4) 0.0601(19) Uani 1 1 d . . . . .
H19A H 0.164704 0.893218 0.318006 0.090 Uiso 1 1 calc R U . . .
H19B H 0.204657 1.008563 0.310711 0.090 Uiso 1 1 calc R U . . .
H19C H 0.069624 1.011087 0.365228 0.090 Uiso 1 1 calc R U . . .
C20 C 0.6913(5) 0.6832(4) 0.5683(3) 0.0267(10) Uani 1 1 d . . . . .
C21 C 0.6686(5) 0.7988(5) 0.5255(4) 0.0363(12) Uani 1 1 d . . . . .
H21 H 0.611601 0.866986 0.555326 0.044 Uiso 1 1 calc R U . . .
C22 C 0.7307(6) 0.8126(6) 0.4386(4) 0.0459(14) Uani 1 1 d . . . . .
H22 H 0.714747 0.890337 0.410555 0.055 Uiso 1 1 calc R U . . .
C23 C 0.8149(6) 0.7139(6) 0.3935(4) 0.0467(14) Uani 1 1 d . . . . .
H23 H 0.854860 0.724339 0.334678 0.056 Uiso 1 1 calc R U . . .
C24 C 0.8400(6) 0.5998(6) 0.4353(4) 0.0463(14) Uani 1 1 d . . . . .
H24 H 0.898762 0.532596 0.405204 0.056 Uiso 1 1 calc R U . . .
C25 C 0.7788(6) 0.5829(5) 0.5222(4) 0.0373(12) Uani 1 1 d . . . . .
H25 H 0.796155 0.504737 0.549667 0.045 Uiso 1 1 calc R U . . .
C26 C 0.7476(5) 0.6411(5) 0.7591(3) 0.0306(11) Uani 1 1 d . . . . .
C27 C 0.7415(5) 0.7269(5) 0.8198(4) 0.0357(12) Uani 1 1 d . . . . .
H27 H 0.670489 0.801160 0.820076 0.043 Uiso 1 1 calc R U . . .
C28 C 0.8411(6) 0.7024(6) 0.8800(4) 0.0442(14) Uani 1 1 d . . . . .
H28 H 0.836239 0.760196 0.920111 0.053 Uiso 1 1 calc R U . . .
C29 C 0.9455(6) 0.5937(6) 0.8801(4) 0.0472(15) Uani 1 1 d . . . . .
H29 H 1.010638 0.577084 0.921186 0.057 Uiso 1 1 calc R U . . .
C30 C 0.9551(6) 0.5076(6) 0.8190(4) 0.0492(15) Uani 1 1 d . . . . .
H30 H 1.027012 0.433934 0.818855 0.059 Uiso 1 1 calc R U . . .
C31 C 0.8574(5) 0.5319(5) 0.7584(4) 0.0419(13) Uani 1 1 d . . . . .
H31 H 0.864959 0.474887 0.716820 0.050 Uiso 1 1 calc R U . . .
C32 C 0.5987(5) 0.5156(4) 0.6913(3) 0.0275(10) Uani 1 1 d . . . . .
C33 C 0.5466(6) 0.4830(5) 0.6194(4) 0.0401(13) Uani 1 1 d . . . . .
H33 H 0.524336 0.535648 0.566893 0.048 Uiso 1 1 calc R U . . .
C34 C 0.5278(7) 0.3723(6) 0.6258(5) 0.0504(15) Uani 1 1 d . . . . .
H34 H 0.494433 0.350621 0.577142 0.060 Uiso 1 1 calc R U . . .
C35 C 0.5582(6) 0.2953(5) 0.7036(4) 0.0469(15) Uani 1 1 d . . . . .
H35 H 0.545730 0.221260 0.707738 0.056 Uiso 1 1 calc R U . . .
C36 C 0.6070(6) 0.3272(5) 0.7753(4) 0.0458(14) Uani 1 1 d . . . . .
H36 H 0.627132 0.274738 0.828117 0.055 Uiso 1 1 calc R U . . .
C37 C 0.6266(5) 0.4371(5) 0.7697(4) 0.0354(12) Uani 1 1 d . . . . .
H37 H 0.658862 0.458164 0.819187 0.043 Uiso 1 1 calc R U . . .
O40 O 0.2550(12) 1.1650(7) 0.8669(7) 0.156(4) Uani 1 1 d D U . . .
H40A H 0.310(8) 1.150(7) 0.815(4) 0.234 Uiso 1 1 d D U . . .
H40B H 0.192(7) 1.136(12) 0.859(10) 0.234 Uiso 1 1 d D U . . .

loop_
_atom_site_aniso_label
_atom_site_aniso_U_11
_atom_site_aniso_U_22
_atom_site_aniso_U_33
_atom_site_aniso_U_23
_atom_site_aniso_U_13
_atom_site_aniso_U_12
C1 0.022(2) 0.026(2) 0.026(2) -0.0038(18) -0.0042(18) -0.0030(19)
Cl1 0.0419(7) 0.0311(6) 0.0503(8) -0.0015(6) -0.0130(6) -0.0154(6)
N1 0.031(2) 0.031(2) 0.023(2) 0.0039(16) -0.0055(16) -0.0108(18)
O1 0.051(2) 0.057(2) 0.026(2) 0.0087(17) -0.0124(17) -0.018(2)
P1 0.0250(6) 0.0250(6) 0.0239(6) -0.0005(5) -0.0052(5) -0.0084(5)
Ru1 0.0240(2) 0.02450(19) 0.0224(2) -0.00138(14) -0.00468(14) -0.00623(15)
S1 0.0313(7) 0.0410(7) 0.0238(6) -0.0029(5) -0.0046(5) -0.0071(6)
C2 0.034(3) 0.036(3) 0.026(3) -0.002(2) -0.006(2) -0.003(2)
Cl2 0.0312(7) 0.0390(7) 0.0435(8) -0.0107(6) -0.0015(6) -0.0008(5)
N2 0.023(2) 0.031(2) 0.025(2) -0.0010(16) -0.0026(16) -0.0085(17)
C3 0.041(3) 0.052(3) 0.040(3) -0.003(3) -0.020(3) -0.012(3)
C4 0.041(3) 0.045(3) 0.061(4) -0.002(3) -0.022(3) -0.018(3)
C5 0.035(3) 0.036(3) 0.048(3) 0.000(2) -0.009(2) -0.016(2)
C6 0.027(2) 0.028(2) 0.030(3) -0.005(2) -0.006(2) -0.005(2)
C7 0.020(2) 0.029(2) 0.034(3) 0.005(2) 0.0000(19) -0.0037(19)
C12 0.026(3) 0.040(3) 0.028(3) 0.003(2) 0.001(2) -0.004(2)
C11 0.036(3) 0.058(4) 0.043(4) 0.017(3) -0.006(3) -0.009(3)
C10 0.039(3) 0.064(4) 0.062(4) 0.036(3) -0.007(3) -0.018(3)
C9 0.027(3) 0.045(3) 0.091(5) 0.024(3) -0.005(3) -0.016(3)
C8 0.021(2) 0.031(3) 0.054(4) 0.009(2) -0.005(2) -0.006(2)
C13 0.056(4) 0.042(3) 0.023(3) 0.001(2) -0.010(2) -0.005(3)
C14 0.091(5) 0.051(4) 0.044(4) -0.004(3) -0.006(3) -0.030(3)
C15 0.124(6) 0.048(4) 0.052(4) -0.006(3) -0.014(4) -0.032(4)
C16 0.119(6) 0.050(4) 0.037(4) -0.007(3) 0.003(4) 0.002(4)
C17 0.071(5) 0.085(5) 0.056(4) -0.011(4) 0.006(4) 0.013(4)
C18 0.046(4) 0.085(5) 0.048(4) -0.018(3) 0.000(3) 0.002(3)
C19 0.068(5) 0.068(4) 0.032(3) 0.009(3) -0.019(3) -0.009(4)
C20 0.023(2) 0.033(2) 0.024(2) -0.0012(19) -0.0018(18) -0.0092(19)
C21 0.030(3) 0.037(3) 0.038(3) 0.000(2) 0.000(2) -0.008(2)
C22 0.049(4) 0.050(3) 0.039(3) 0.013(3) -0.008(3) -0.021(3)
C23 0.051(4) 0.064(4) 0.028(3) 0.002(3) 0.003(3) -0.028(3)
C24 0.047(3) 0.056(4) 0.036(3) -0.018(3) 0.011(3) -0.019(3)
C25 0.040(3) 0.036(3) 0.035(3) -0.003(2) 0.000(2) -0.013(2)
C26 0.025(2) 0.041(3) 0.028(3) 0.001(2) -0.006(2) -0.013(2)
C27 0.035(3) 0.034(3) 0.038(3) 0.001(2) -0.010(2) -0.012(2)
C28 0.049(3) 0.054(3) 0.036(3) -0.004(3) -0.015(3) -0.022(3)
C29 0.029(3) 0.068(4) 0.043(3) 0.004(3) -0.013(2) -0.015(3)
C30 0.023(3) 0.059(4) 0.054(4) -0.002(3) -0.009(3) 0.000(3)
C31 0.026(3) 0.047(3) 0.045(3) -0.009(3) -0.006(2) -0.003(2)
C32 0.028(2) 0.022(2) 0.030(3) -0.0023(19) 0.0001(19) -0.0072(19)
C33 0.054(3) 0.039(3) 0.031(3) 0.003(2) -0.008(2) -0.021(3)
C34 0.058(4) 0.046(3) 0.055(4) -0.014(3) -0.002(3) -0.025(3)
C35 0.052(4) 0.028(3) 0.058(4) 0.000(3) 0.007(3) -0.015(3)
C36 0.047(3) 0.033(3) 0.048(4) 0.009(3) -0.001(3) -0.008(3)
C37 0.035(3) 0.035(3) 0.032(3) 0.001(2) -0.001(2) -0.009(2)
O40 0.247(10) 0.086(5) 0.159(8) -0.040(5) 0.000(7) -0.086(6)

loop_
_atom_type_symbol
_atom_type_description
_atom_type_scat_dispersion_real
_atom_type_scat_dispersion_imag
_atom_type_scat_source
C C 0.0033 0.0016 'International Tables Vol C Tables 4.2.6.8 and 6.1.1.4'
H H 0.0000 0.0000 'International Tables Vol C Tables 4.2.6.8 and 6.1.1.4'
Cl Cl 0.1484 0.1585 'International Tables Vol C Tables 4.2.6.8 and 6.1.1.4'
N N 0.0061 0.0033 'International Tables Vol C Tables 4.2.6.8 and 6.1.1.4'
O O 0.0106 0.0060 'International Tables Vol C Tables 4.2.6.8 and 6.1.1.4'
P P 0.1023 0.0942 'International Tables Vol C Tables 4.2.6.8 and 6.1.1.4'
Ru Ru -1.2594 0.8363 'International Tables Vol C Tables 4.2.6.8 and 6.1.1.4'
S S 0.1246 0.1234 'International Tables Vol C Tables 4.2.6.8 and 6.1.1.4'

loop_
_geom_angle_atom_site_label_1
_geom_angle_atom_site_label_2
_geom_angle_atom_site_label_3
_geom_angle
_geom_angle_site_symmetry_1
_geom_angle_site_symmetry_3
_geom_angle_publ_flag
N1 C1 C2 123.8(5) . . ?
N1 C1 C6 116.4(4) . . ?
C2 C1 C6 119.8(5) . . ?
C1 N1 Ru1 113.1(3) . . ?
C1 N1 H1 123.4 . . ?
Ru1 N1 H1 123.4 . . ?
C2 O1 C19 117.5(5) . . ?
C32 P1 C26 102.6(2) . . ?
C32 P1 C20 104.4(2) . . ?
C26 P1 C20 102.6(2) . . ?
C32 P1 Ru1 110.12(16) . . ?
C26 P1 Ru1 119.00(17) . . ?
C20 P1 Ru1 116.39(15) . . ?
N2 Ru1 N1 79.42(16) . . ?
N2 Ru1 P1 95.85(11) . . ?
N1 Ru1 P1 93.73(12) . . ?
N2 Ru1 S1 84.26(12) . . ?
N1 Ru1 S1 163.67(12) . . ?
P1 Ru1 S1 87.82(4) . . ?
N2 Ru1 Cl1 172.39(11) . . ?
N1 Ru1 Cl1 97.54(12) . . ?
P1 Ru1 Cl1 91.29(5) . . ?
S1 Ru1 Cl1 98.67(5) . . ?
N2 Ru1 Cl2 85.02(12) . . ?
N1 Ru1 Cl2 86.73(12) . . ?
P1 Ru1 Cl2 179.07(5) . . ?
S1 Ru1 Cl2 91.97(5) . . ?
Cl1 Ru1 Cl2 87.85(5) . . ?
C12 S1 C13 103.3(3) . . ?
C12 S1 Ru1 96.89(17) . . ?
C13 S1 Ru1 118.94(18) . . ?
O1 C2 C3 128.2(5) . . ?
O1 C2 C1 112.8(5) . . ?
C3 C2 C1 118.9(5) . . ?
C6 N2 C7 124.6(4) . . ?
C6 N2 Ru1 113.6(3) . . ?
C7 N2 Ru1 121.1(3) . . ?
C2 C3 C4 120.1(5) . . ?
C2 C3 H3 120.0 . . ?
C4 C3 H3 120.0 . . ?
C5 C4 C3 123.5(5) . . ?
C5 C4 H4 118.3 . . ?
C3 C4 H4 118.3 . . ?
C4 C5 C6 118.5(5) . . ?
C4 C5 H5 120.7 . . ?
C6 C5 H5 120.7 . . ?
N2 C6 C5 128.9(5) . . ?
N2 C6 C1 112.1(4) . . ?
C5 C6 C1 119.0(4) . . ?
N2 C7 C8 124.4(5) . . ?
N2 C7 C12 117.6(5) . . ?
C8 C7 C12 117.7(5) . . ?
C11 C12 C7 121.1(6) . . ?
C11 C12 S1 119.9(5) . . ?
C7 C12 S1 118.4(4) . . ?
C10 C11 C12 119.9(6) . . ?
C10 C11 H11 120.0 . . ?
C12 C11 H11 120.0 . . ?
C11 C10 C9 120.0(6) . . ?
C11 C10 H10 120.0 . . ?
C9 C10 H10 120.0 . . ?
C8 C9 C10 120.4(6) . . ?
C8 C9 H9 119.8 . . ?
C10 C9 H9 119.8 . . ?
C9 C8 C7 120.4(6) . . ?
C9 C8 H8 119.8 . . ?
C7 C8 H8 119.8 . . ?
C14 C13 C18 121.4(6) . . ?
C14 C13 S1 115.8(5) . . ?
C18 C13 S1 122.7(5) . . ?
C13 C14 C15 118.2(8) . . ?
C13 C14 H14 120.9 . . ?
C15 C14 H14 120.9 . . ?
C16 C15 C14 119.5(8) . . ?
C16 C15 H15 120.3 . . ?
C14 C15 H15 120.3 . . ?
C15 C16 C17 122.8(8) . . ?
C15 C16 H16 118.6 . . ?
C17 C16 H16 118.6 . . ?
C16 C17 C18 119.0(9) . . ?
C16 C17 H17 120.5 . . ?
C18 C17 H17 120.5 . . ?
C13 C18 C17 119.1(8) . . ?
C13 C18 H18 120.4 . . ?
C17 C18 H18 120.4 . . ?
O1 C19 H19A 109.5 . . ?
O1 C19 H19B 109.5 . . ?
H19A C19 H19B 109.5 . . ?
O1 C19 H19C 109.5 . . ?
H19A C19 H19C 109.5 . . ?
H19B C19 H19C 109.5 . . ?
C21 C20 C25 118.4(5) . . ?
C21 C20 P1 119.6(4) . . ?
C25 C20 P1 121.9(4) . . ?
C22 C21 C20 120.1(5) . . ?
C22 C21 H21 119.9 . . ?
C20 C21 H21 119.9 . . ?
C23 C22 C21 121.1(5) . . ?
C23 C22 H22 119.5 . . ?
C21 C22 H22 119.5 . . ?
C22 C23 C24 119.5(5) . . ?
C22 C23 H23 120.3 . . ?
C24 C23 H23 120.3 . . ?
C23 C24 C25 120.8(5) . . ?
C23 C24 H24 119.6 . . ?
C25 C24 H24 119.6 . . ?
C24 C25 C20 120.1(5) . . ?
C24 C25 H25 120.0 . . ?
C20 C25 H25 120.0 . . ?
C27 C26 C31 118.3(5) . . ?
C27 C26 P1 121.5(4) . . ?
C31 C26 P1 120.1(4) . . ?
C26 C27 C28 120.6(5) . . ?
C26 C27 H27 119.7 . . ?
C28 C27 H27 119.7 . . ?
C29 C28 C27 120.1(5) . . ?
C29 C28 H28 120.0 . . ?
C27 C28 H28 120.0 . . ?
C28 C29 C30 120.4(5) . . ?
C28 C29 H29 119.8 . . ?
C30 C29 H29 119.8 . . ?
C31 C30 C29 119.8(5) . . ?
C31 C30 H30 120.1 . . ?
C29 C30 H30 120.1 . . ?
C30 C31 C26 120.7(5) . . ?
C30 C31 H31 119.6 . . ?
C26 C31 H31 119.6 . . ?
C37 C32 C33 118.3(5) . . ?
C37 C32 P1 121.6(4) . . ?
C33 C32 P1 119.8(4) . . ?
C34 C33 C32 120.5(5) . . ?
C34 C33 H33 119.7 . . ?
C32 C33 H33 119.7 . . ?
C35 C34 C33 120.1(6) . . ?
C35 C34 H34 120.0 . . ?
C33 C34 H34 120.0 . . ?
C36 C35 C34 120.0(5) . . ?
C36 C35 H35 120.0 . . ?
C34 C35 H35 120.0 . . ?
C35 C36 C37 120.5(5) . . ?
C35 C36 H36 119.7 . . ?
C37 C36 H36 119.7 . . ?
C32 C37 C36 120.6(5) . . ?
C32 C37 H37 119.7 . . ?
C36 C37 H37 119.7 . . ?
H40A O40 H40B 104.2(16) . . ?

loop_
_geom_bond_atom_site_label_1
_geom_bond_atom_site_label_2
_geom_bond_distance
_geom_bond_site_symmetry_2
_geom_bond_publ_flag
C1 N1 1.314(6) . ?
C1 C2 1.437(6) . ?
C1 C6 1.447(7) . ?
Cl1 Ru1 2.4314(14) . ?
N1 Ru1 2.009(4) . ?
N1 H1 0.8600 . ?
O1 C2 1.345(7) . ?
O1 C19 1.440(6) . ?
P1 C32 1.837(5) . ?
P1 C26 1.838(5) . ?
P1 C20 1.839(5) . ?
P1 Ru1 2.3326(13) . ?
Ru1 N2 1.981(4) . ?
Ru1 S1 2.3624(13) . ?
Ru1 Cl2 2.4382(13) . ?
S1 C12 1.780(6) . ?
S1 C13 1.803(6) . ?
C2 C3 1.361(8) . ?
N2 C6 1.371(6) . ?
N2 C7 1.390(6) . ?
C3 C4 1.414(9) . ?
C3 H3 0.9300 . ?
C4 C5 1.361(8) . ?
C4 H4 0.9300 . ?
C5 C6 1.411(7) . ?
C5 H5 0.9300 . ?
C7 C8 1.394(7) . ?
C7 C12 1.406(7) . ?
C12 C11 1.383(8) . ?
C11 C10 1.364(10) . ?
C11 H11 0.9300 . ?
C10 C9 1.390(10) . ?
C10 H10 0.9300 . ?
C9 C8 1.381(8) . ?
C9 H9 0.9300 . ?
C8 H8 0.9300 . ?
C13 C14 1.363(9) . ?
C13 C18 1.374(10) . ?
C14 C15 1.415(10) . ?
C14 H14 0.9300 . ?
C15 C16 1.341(13) . ?
C15 H15 0.9300 . ?
C16 C17 1.343(13) . ?
C16 H16 0.9300 . ?
C17 C18 1.398(10) . ?
C17 H17 0.9300 . ?
C18 H18 0.9300 . ?
C19 H19A 0.9600 . ?
C19 H19B 0.9600 . ?
C19 H19C 0.9600 . ?
C20 C21 1.390(7) . ?
C20 C25 1.395(7) . ?
C21 C22 1.384(8) . ?
C21 H21 0.9300 . ?
C22 C23 1.366(9) . ?
C22 H22 0.9300 . ?
C23 C24 1.367(9) . ?
C23 H23 0.9300 . ?
C24 C25 1.387(8) . ?
C24 H24 0.9300 . ?
C25 H25 0.9300 . ?
C26 C27 1.395(7) . ?
C26 C31 1.396(7) . ?
C27 C28 1.396(7) . ?
C27 H27 0.9300 . ?
C28 C29 1.363(8) . ?
C28 H28 0.9300 . ?
C29 C30 1.391(9) . ?
C29 H29 0.9300 . ?
C30 C31 1.385(8) . ?
C30 H30 0.9300 . ?
C31 H31 0.9300 . ?
C32 C37 1.382(7) . ?
C32 C33 1.395(7) . ?
C33 C34 1.392(8) . ?
C33 H33 0.9300 . ?
C34 C35 1.369(9) . ?
C34 H34 0.9300 . ?
C35 C36 1.367(9) . ?
C35 H35 0.9300 . ?
C36 C37 1.387(8) . ?
C36 H36 0.9300 . ?
C37 H37 0.9300 . ?
O40 H40A 0.899(10) . ?
O40 H40B 0.900(10) . ?
